data_4514752
loop_
_publ_author_name
'Sawano, Takahiro'
'Yamamoto, Hisashi'

_publ_section_title
;
 Enantioselective Epoxidation of \b,\g-Unsaturated Carboxylic Acids by a
 Cooperative Binuclear Titanium Complex
;
_journal_issue 4
_journal_name_full 'ACS Catalysis'
_journal_page_first 3384
_journal_paper_doi 10.1021/acscatal.9b00840
_journal_volume 9
_journal_year 2019
_chemical_absolute_configuration 'CHOOSE rm ad rmad syn or unk'
_chemical_formula_moiety 'C10 H9 Br O3'
_chemical_formula_sum 'C10 H9 Br O3'
_chemical_formula_weight 257.08
_space_group_crystal_system monoclinic
_space_group_IT_number 4
_space_group_name_Hall 'P 2yb'
_space_group_name_H-M_alt 'P 1 21 1'
_symmetry_space_group_name_Hall 'P 2yb'
_symmetry_space_group_name_H-M 'P 1 21 1'
_atom_sites_solution_hydrogens geom
_atom_sites_solution_primary direct
_atom_sites_solution_secondary difmap
_cell_angle_alpha 90.0000
_cell_angle_beta 104.660(10)
_cell_angle_gamma 90.0000
_cell_formula_units_Z 2
_cell_length_a 4.7773(19)
_cell_length_b 16.685(7)
_cell_length_c 6.289(3)
_cell_measurement_reflns_used 4063
_cell_measurement_temperature 293
_cell_measurement_theta_max 27.86
_cell_measurement_theta_min 3.35
_cell_volume 485.0(4)
_computing_cell_refinement PROCESS-AUTO
_computing_data_collection PROCESS-AUTO
_computing_data_reduction PROCESS-AUTO
_computing_molecular_graphics 'CrystalStructure 4.3'
_computing_publication_material 'CrystalStructure 4.3 (Rigaku, 2019)'
_computing_structure_refinement 'SHELXL Version 2018/3 (Sheldrick, 2008)'
_computing_structure_solution 'SIR2004 (Burla, et al., 2005)'
_diffrn_ambient_temperature 293
_diffrn_detector_area_resol_mean 6.849
_diffrn_measured_fraction_theta_full 0.999
_diffrn_measured_fraction_theta_max 0.999
_diffrn_measurement_device_type 'Rigaku XtaLAB mini'
_diffrn_measurement_method \w
_diffrn_radiation_type 'Mo K\a'
_diffrn_radiation_wavelength 0.71075
_diffrn_reflns_av_R_equivalents 0.0465
_diffrn_reflns_av_unetI/netI 0.0690
_diffrn_reflns_Laue_measured_fraction_full 0.999
_diffrn_reflns_Laue_measured_fraction_max 0.999
_diffrn_reflns_limit_h_max 6
_diffrn_reflns_limit_h_min -6
_diffrn_reflns_limit_k_max 21
_diffrn_reflns_limit_k_min -21
_diffrn_reflns_limit_l_max 8
_diffrn_reflns_limit_l_min -8
_diffrn_reflns_number 4911
_diffrn_reflns_point_group_measured_fraction_full 0.993
_diffrn_reflns_point_group_measured_fraction_max 0.992
_diffrn_reflns_theta_full 25.242
_diffrn_reflns_theta_max 27.455
_diffrn_reflns_theta_min 3.349
_diffrn_standards_number 0
_exptl_absorpt_coefficient_mu 4.226
_exptl_absorpt_correction_T_max 0.429
_exptl_absorpt_correction_T_min 0.218
_exptl_absorpt_correction_type multi-scan
_exptl_absorpt_process_details 'REQAB (Rigaku, 1998)'
_exptl_crystal_colour Colorless
_exptl_crystal_density_diffrn 1.760
_exptl_crystal_density_method 'not measured'
_exptl_crystal_description Prism
_exptl_crystal_F_000 256.00
_exptl_crystal_size_max 0.200
_exptl_crystal_size_mid 0.200
_exptl_crystal_size_min 0.200
_refine_diff_density_max 0.52
_refine_diff_density_min -0.45
_refine_ls_abs_structure_details
;
 Flack x determined using 854 quotients [(I+)-(I-)]/[(I+)+(I-)]
 (Parsons, Flack and Wagner, Acta Cryst. B69 (2013) 249-259).
;
_refine_ls_abs_structure_Flack 0.031(11)
_refine_ls_extinction_coef 0.014(4)
_refine_ls_extinction_method SHELXL
_refine_ls_goodness_of_fit_ref 1.004
_refine_ls_hydrogen_treatment constr
_refine_ls_number_parameters 128
_refine_ls_number_reflns 2192
_refine_ls_number_restraints 1
_refine_ls_R_factor_all 0.0372
_refine_ls_R_factor_gt 0.0336
_refine_ls_shift/su_max 0.000
_refine_ls_structure_factor_coef Fsqd
_refine_ls_weighting_details 'w = 1/[\s^2^(Fo^2^)+(0.0205P)^2^] where P=(Fo^2^+2Fc^2^)/3'
_refine_ls_weighting_scheme calc
_refine_ls_wR_factor_gt 0.0733
_refine_ls_wR_factor_ref 0.0755
_reflns_Friedel_coverage 0.921
_reflns_Friedel_fraction_full 0.987
_reflns_Friedel_fraction_max 0.985
_reflns_number_gt 2033
_reflns_number_total 2192
_reflns_threshold_expression F^2^>2.0\s(F^2^)
_cod_data_source_file cs9b00840_si_002.cif
_cod_data_source_block User-defined
_cod_original_cell_volume 484.9(3)
_cod_database_code 4514752

loop_
_space_group_symop_id
_space_group_symop_operation_xyz
1 +X,+Y,+Z
2 -X,1/2+Y,-Z

loop_
_atom_site_label
_atom_site_type_symbol
_atom_site_fract_x
_atom_site_fract_y
_atom_site_fract_z
_atom_site_U_iso_or_equiv
_atom_site_adp_type
_atom_site_occupancy
_atom_site_site_symmetry_order
_atom_site_calc_flag
_atom_site_refinement_flags_posn
_atom_site_refinement_flags_adp
Br1 Br 0.27192(9) 0.44958(5) 0.56526(8) 0.0438(2) Uani 1 1 d . .
O1 O 1.3422(7) 0.1898(2) 1.0982(5) 0.0279(7) Uani 1 1 d . .
O2 O 1.2927(7) 0.0480(2) 0.7932(5) 0.0305(7) Uani 1 1 d . .
H2 H 1.356267 0.061661 0.689220 0.037 Uiso 1 1 calc R U
O3 O 1.3031(9) 0.1260(3) 1.3982(5) 0.0472(11) Uani 1 1 d . .
C1 C 0.9794(9) 0.2535(3) 0.8016(7) 0.0231(9) Uani 1 1 d . .
C2 C 1.2039(9) 0.1882(3) 0.8625(7) 0.0236(9) Uani 1 1 d . .
H2A H 1.351312 0.196096 0.780807 0.028 Uiso 1 1 calc R U
C3 C 0.9080(10) 0.3059(3) 0.9517(7) 0.0282(11) Uani 1 1 d . .
H3 H 1.003478 0.301868 1.099744 0.034 Uiso 1 1 calc R U
C5 C 0.8360(10) 0.2616(3) 0.5827(7) 0.0272(10) Uani 1 1 d . .
H5 H 0.882633 0.227438 0.480025 0.033 Uiso 1 1 calc R U
C6 C 1.0090(11) 0.0846(3) 1.0378(8) 0.0312(12) Uani 1 1 d . .
H6A H 0.813560 0.101130 1.035544 0.037 Uiso 1 1 calc R U
H6B H 1.029682 0.027802 1.070924 0.037 Uiso 1 1 calc R U
C7 C 1.0800(9) 0.1035(3) 0.8194(7) 0.0234(9) Uani 1 1 d . .
H7 H 0.907591 0.101899 0.695609 0.028 Uiso 1 1 calc R U
C8 C 0.6977(9) 0.3639(3) 0.8845(8) 0.0298(10) Uani 1 1 d . .
H8 H 0.649483 0.397990 0.986680 0.036 Uiso 1 1 calc R U
C9 C 1.2266(10) 0.1324(3) 1.2003(7) 0.0291(10) Uani 1 1 d . .
C10 C 0.5602(9) 0.3706(3) 0.6647(8) 0.0271(9) Uani 1 1 d . .
C11 C 0.6258(10) 0.3190(3) 0.5120(7) 0.0313(10) Uani 1 1 d . .
H11 H 0.529648 0.323068 0.364089 0.038 Uiso 1 1 calc R U

loop_
_atom_site_aniso_label
_atom_site_aniso_U_11
_atom_site_aniso_U_22
_atom_site_aniso_U_33
_atom_site_aniso_U_23
_atom_site_aniso_U_13
_atom_site_aniso_U_12
Br1 0.0396(3) 0.0299(3) 0.0655(4) 0.0147(3) 0.0198(2) 0.0117(2)
O1 0.0333(15) 0.0291(19) 0.0188(14) 0.0013(12) 0.0019(12) -0.0003(15)
O2 0.0409(17) 0.0255(18) 0.0292(16) 0.0018(13) 0.0165(14) 0.0057(15)
O3 0.076(3) 0.049(3) 0.0161(15) 0.0028(16) 0.0119(17) 0.021(2)
C1 0.025(2) 0.021(2) 0.024(2) 0.0037(17) 0.0074(17) -0.0031(18)
C2 0.025(2) 0.030(2) 0.0149(18) 0.0005(17) 0.0042(16) -0.0017(18)
C3 0.037(2) 0.028(3) 0.022(2) -0.0025(18) 0.0108(19) -0.002(2)
C5 0.035(2) 0.025(3) 0.022(2) -0.0014(17) 0.0084(18) 0.004(2)
C6 0.032(2) 0.029(3) 0.037(3) 0.007(2) 0.017(2) 0.004(2)
C7 0.026(2) 0.021(2) 0.0234(19) -0.0010(17) 0.0060(16) -0.0029(18)
C8 0.037(2) 0.023(2) 0.033(2) -0.006(2) 0.0152(19) -0.002(2)
C9 0.035(2) 0.030(3) 0.024(2) 0.0025(18) 0.0120(18) 0.011(2)
C10 0.0252(19) 0.019(2) 0.040(2) 0.006(2) 0.0139(18) -0.0011(18)
C11 0.032(2) 0.033(3) 0.027(2) 0.001(2) 0.0029(19) 0.001(2)

loop_
_atom_type_symbol
_atom_type_description
_atom_type_scat_dispersion_real
_atom_type_scat_dispersion_imag
_atom_type_scat_source
Br Br -0.2901 2.4595
;
International Tables for Crystallography
(Vol. C, Tables 4.2.6.8 and 6.1.1.4)
;
O O 0.0106 0.0060
;
International Tables for Crystallography
(Vol. C, Tables 4.2.6.8 and 6.1.1.4)
;
C C 0.0033 0.0016
;
International Tables for Crystallography
(Vol. C, Tables 4.2.6.8 and 6.1.1.4)
;
H H 0.0000 0.0000
;
International Tables for Crystallography
(Vol. C, Table 6.1.1.4)
;

loop_
_geom_angle_atom_site_label_1
_geom_angle_atom_site_label_2
_geom_angle_atom_site_label_3
_geom_angle
C9 O1 C2 109.6(3)
C7 O2 H2 109.5
C5 C1 C3 118.0(4)
C5 C1 C2 117.8(4)
C3 C1 C2 124.2(4)
O1 C2 C1 110.7(4)
O1 C2 C7 104.6(3)
C1 C2 C7 113.8(3)
O1 C2 H2A 109.2
C1 C2 H2A 109.2
C7 C2 H2A 109.2
C8 C3 C1 121.1(4)
C8 C3 H3 119.4
C1 C3 H3 119.4
C11 C5 C1 121.8(5)
C11 C5 H5 119.1
C1 C5 H5 119.1
C9 C6 C7 103.4(4)
C9 C6 H6A 111.1
C7 C6 H6A 111.1
C9 C6 H6B 111.1
C7 C6 H6B 111.1
H6A C6 H6B 109.1
O2 C7 C6 107.4(4)
O2 C7 C2 111.6(4)
C6 C7 C2 101.2(4)
O2 C7 H7 112.0
C6 C7 H7 112.0
C2 C7 H7 112.0
C10 C8 C3 119.3(5)
C10 C8 H8 120.3
C3 C8 H8 120.3
O3 C9 O1 120.0(5)
O3 C9 C6 129.4(5)
O1 C9 C6 110.6(4)
C8 C10 C11 120.8(4)
C8 C10 Br1 120.7(4)
C11 C10 Br1 118.5(3)
C5 C11 C10 118.9(4)
C5 C11 H11 120.5
C10 C11 H11 120.5

loop_
_geom_bond_atom_site_label_1
_geom_bond_atom_site_label_2
_geom_bond_distance
Br1 C10 1.894(4)
O1 C9 1.347(6)
O1 C2 1.463(5)
O2 C7 1.414(5)
O2 H2 0.8200
O3 C9 1.210(5)
C1 C5 1.380(6)
C1 C3 1.391(7)
C1 C2 1.509(6)
C2 C7 1.530(6)
C2 H2A 0.9800
C3 C8 1.382(7)
C3 H3 0.9300
C5 C11 1.377(7)
C5 H5 0.9300
C6 C9 1.491(7)
C6 C7 1.529(7)
C6 H6A 0.9700
C6 H6B 0.9700
C7 H7 0.9800
C8 C10 1.376(7)
C8 H8 0.9300
C10 C11 1.383(7)
C11 H11 0.9300

loop_
_geom_hbond_atom_site_label_D
_geom_hbond_atom_site_label_H
_geom_hbond_atom_site_label_A
_geom_hbond_site_symmetry_A
_geom_hbond_distance_DA
_geom_hbond_distance_DH
_geom_hbond_distance_HA
_geom_hbond_angle_DHA
_geom_hbond_publ_flag
O2 H2 O3 1_554 2.816(5) 0.820 2.081 149.0 no

loop_
_geom_torsion_atom_site_label_1
_geom_torsion_atom_site_label_2
_geom_torsion_atom_site_label_3
_geom_torsion_atom_site_label_4
_geom_torsion
C9 O1 C2 C1 100.8(4)
C9 O1 C2 C7 -22.2(5)
C5 C1 C2 O1 177.8(4)
C3 C1 C2 O1 -2.1(6)
C5 C1 C2 C7 -64.7(5)
C3 C1 C2 C7 115.4(5)
C5 C1 C3 C8 0.7(7)
C2 C1 C3 C8 -179.3(4)
C3 C1 C5 C11 -0.7(7)
C2 C1 C5 C11 179.4(5)
C9 C6 C7 O2 87.7(4)
C9 C6 C7 C2 -29.4(4)
O1 C2 C7 O2 -82.6(4)
C1 C2 C7 O2 156.5(3)
O1 C2 C7 C6 31.4(4)
C1 C2 C7 C6 -89.5(4)
C1 C3 C8 C10 -1.1(7)
C2 O1 C9 O3 -176.8(4)
C2 O1 C9 C6 2.7(5)
C7 C6 C9 O3 -162.7(5)
C7 C6 C9 O1 17.8(5)
C3 C8 C10 C11 1.4(7)
C3 C8 C10 Br1 -179.7(4)
C1 C5 C11 C10 1.0(8)
C8 C10 C11 C5 -1.3(7)
Br1 C10 C11 C5 179.7(4)
